data_7134621
loop_
_publ_author_name
'Chen, Jin-Fa'
'Wang, Yuxuan'
'Shi, Bingbing'
'Yao, Hong'
'Wei, Tai-Bao'
'Lin, Qi'

_publ_section_title
;
 A V-shaped small molecule-based crystalline nonporous supramolecular
 organic framework for capturing benzene-based contaminants
;
_journal_issue 54
_journal_name_full 'Chemical Communications'
_journal_page_first 9912
_journal_page_last 9915
_journal_paper_doi 10.1039/D5CC01950H
_journal_volume 61
_journal_year 2025
_chemical_absolute_configuration unk
_chemical_formula_moiety 'C48 H30 N4, 2[CH2Cl2]'
_chemical_formula_sum 'C50 H34 Cl4 N4'
_chemical_formula_weight 832.61
_space_group_crystal_system orthorhombic
_space_group_IT_number 36
_space_group_name_Hall 'C 2c -2'
_space_group_name_H-M_alt 'C m c 21'
_atom_sites_solution_hydrogens geom
_atom_sites_solution_primary dual
_atom_sites_solution_secondary difmap
_audit_creation_date 2025-05-27
_audit_creation_method
;
Olex2 1.5
(compiled 2022.04.07 svn.rca3783a0 for OlexSys, GUI svn.r6498)
;
_audit_update_record
;
2025-05-27 deposited with the CCDC.	2025-05-28 downloaded from the CCDC.
;
_cell_angle_alpha 90
_cell_angle_beta 90
_cell_angle_gamma 90
_cell_formula_units_Z 4
_cell_length_a 29.9340(8)
_cell_length_b 15.0767(5)
_cell_length_c 8.7946(2)
_cell_measurement_reflns_used 3924
_cell_measurement_temperature 150.00(10)
_cell_measurement_theta_max 74.2130
_cell_measurement_theta_min 2.9640
_cell_volume 3969.06(19)
_computing_cell_refinement 'CrysAlisPro 1.171.42.93a (Rigaku OD, 2023)'
_computing_data_collection 'CrysAlisPro 1.171.42.93a (Rigaku OD, 2023)'
_computing_data_reduction 'CrysAlisPro 1.171.42.93a (Rigaku OD, 2023)'
_computing_molecular_graphics 'Olex2 1.5 (Dolomanov et al., 2009)'
_computing_publication_material 'Olex2 1.5 (Dolomanov et al., 2009)'
_computing_structure_refinement 'SHELXL 2019/3 (Sheldrick, 2015)'
_computing_structure_solution 'SHELXT 2018/2 (Sheldrick, 2018)'
_diffrn_ambient_environment N~2~
_diffrn_ambient_temperature 150.00(10)
_diffrn_detector 'Hybrid Pixel Array Detector'
_diffrn_detector_area_resol_mean 10.0000
_diffrn_detector_type HyPix
_diffrn_measured_fraction_theta_full 0.995
_diffrn_measured_fraction_theta_max 0.941
_diffrn_measurement_details
;
List of Runs (angles in degrees, time in seconds):

  # Type    Start    End  Width  t~exp~   \w     \q     \k     \f   Frames
#--------------------------------------------------------------------------
  1  \w   -167.00-112.00   0.50    1.48    -- -100.00-124.00  75.00  110
  2  \w    -76.00 -37.00   0.50    1.48    -- -100.00 125.00 120.00   78
  3  \w   -108.00 -82.00   0.50    1.48    -- -100.00 125.00 120.00   52
  4  \w   -111.00 -82.00   0.50    1.48    -- -100.00 125.00  30.00   58
  5  \w    -72.00 -34.00   0.50    1.48    -- -100.00 125.00  30.00   76
  6  \w    -79.00 -47.00   0.50    0.37    --  -44.30 124.00 154.00   64
  7  \w    -30.00  19.00   0.50    0.37    --  -44.30   6.00   5.00   98
  8  \w    -28.00  23.00   0.50    0.37    --   44.30  -6.00-171.00  102
  9  \w    -20.00  22.00   0.50    0.37    --   44.30 -19.00 150.00   84
 10  \w     37.00  63.00   0.50    1.48    --  109.64 -61.00 120.00   52
 11  \w     95.00 172.00   0.50    1.48    --  109.64   6.00   5.00  154
 12  \w     86.00 170.00   0.50    1.48    --  109.64 131.00  60.00  168
;
_diffrn_measurement_device 'four-circle diffractometer'
_diffrn_measurement_device_type 'ROD, Synergy Custom system, HyPix'
_diffrn_measurement_method '\w scans'
_diffrn_orient_matrix_type 'CrysAlisPro convention (1999,Acta A55,543-557)'
_diffrn_orient_matrix_UB_11 0.0465881000
_diffrn_orient_matrix_UB_12 0.0434152000
_diffrn_orient_matrix_UB_13 0.0018931000
_diffrn_orient_matrix_UB_21 0.0218203000
_diffrn_orient_matrix_UB_22 -0.0921719000
_diffrn_orient_matrix_UB_23 -0.0139423000
_diffrn_orient_matrix_UB_31 -0.0012446000
_diffrn_orient_matrix_UB_32 0.0077204000
_diffrn_orient_matrix_UB_33 -0.1746250000
_diffrn_radiation_monochromator mirror
_diffrn_radiation_probe x-ray
_diffrn_radiation_type 'Cu K\a'
_diffrn_radiation_wavelength 1.54184
_diffrn_reflns_av_R_equivalents 0.0809
_diffrn_reflns_av_unetI/netI 0.0663
_diffrn_reflns_Laue_measured_fraction_full 0.995
_diffrn_reflns_Laue_measured_fraction_max 0.941
_diffrn_reflns_limit_h_max 27
_diffrn_reflns_limit_h_min -36
_diffrn_reflns_limit_k_max 19
_diffrn_reflns_limit_k_min -19
_diffrn_reflns_limit_l_max 4
_diffrn_reflns_limit_l_min -10
_diffrn_reflns_number 6494
_diffrn_reflns_point_group_measured_fraction_full 0.716
_diffrn_reflns_point_group_measured_fraction_max 0.671
_diffrn_reflns_theta_full 67.684
_diffrn_reflns_theta_max 76.558
_diffrn_reflns_theta_min 2.952
_diffrn_source 'Rotating-anode X-ray tube'
_diffrn_source_target Mo
_diffrn_source_type 'Rigaku (Cu) X-ray Source'
_exptl_absorpt_coefficient_mu 3.040
_exptl_absorpt_correction_T_max 1.00000
_exptl_absorpt_correction_T_min 0.71319
_exptl_absorpt_correction_type multi-scan
_exptl_absorpt_process_details
;
CrysAlisPro 1.171.42.93a (Rigaku Oxford Diffraction, 2023)
Empirical absorption correction using spherical harmonics,
implemented in SCALE3 ABSPACK scaling algorithm.
;
_exptl_crystal_colour 'clear light colourless'
_exptl_crystal_colour_lustre clear
_exptl_crystal_colour_modifier light
_exptl_crystal_colour_primary colourless
_exptl_crystal_density_diffrn 1.393
_exptl_crystal_density_method 'not measured'
_exptl_crystal_description needle
_exptl_crystal_F_000 1720
_exptl_crystal_size_max 0.12
_exptl_crystal_size_mid 0.05
_exptl_crystal_size_min 0.04
_refine_diff_density_max 0.538
_refine_diff_density_min -0.450
_refine_diff_density_rms 0.091
_refine_ls_abs_structure_details
;
 Flack x determined using 531 quotients [(I+)-(I-)]/[(I+)+(I-)]
 (Parsons, Flack and Wagner, Acta Cryst. B69 (2013) 249-259).
;
_refine_ls_abs_structure_Flack 6.3(7)
_refine_ls_extinction_method none
_refine_ls_goodness_of_fit_ref 1.099
_refine_ls_hydrogen_treatment constr
_refine_ls_matrix_type full
_refine_ls_number_parameters 235
_refine_ls_number_reflns 2850
_refine_ls_number_restraints 1
_refine_ls_restrained_S_all 1.099
_refine_ls_R_factor_all 0.0894
_refine_ls_R_factor_gt 0.0829
_refine_ls_shift/su_max 0.006
_refine_ls_shift/su_mean 0.001
_refine_ls_structure_factor_coef Fsqd
_refine_ls_weighting_details 'w=1/[\s^2^(Fo^2^)+(0.1631P)^2^+3.8987P] where P=(Fo^2^+2Fc^2^)/3'
_refine_ls_weighting_scheme calc
_refine_ls_wR_factor_gt 0.2293
_refine_ls_wR_factor_ref 0.2368
_reflns_Friedel_coverage 0.333
_reflns_Friedel_fraction_full 0.393
_reflns_Friedel_fraction_max 0.361
_reflns_number_gt 2534
_reflns_number_total 2850
_reflns_threshold_expression 'I > 2\s(I)'
_cod_data_source_file d5cc01950h2.cif
_cod_data_source_block yxw-kazuoji_0416
_cod_depositor_comments 'Adding full bibliography for 7134621--7134626.cif.'
_cod_original_cell_volume 3969.05(19)
_cod_database_code 7134621
_shelx_shelxl_version_number 2019/3
_shelx_space_group_comment
;
The symmetry employed for this shelxl refinement is uniquely defined
by the following loop, which should always be used as a source of
symmetry information in preference to the above space-group names.
They are only intended as comments.
;
_olex2_refinement_description
;
1. Fixed Uiso
 At 1.2 times of:
  All C(H) groups
2.a Aromatic/amide H refined with riding coordinates:
 C3(H3), C5(H5), C7(H7), C9(H9), C10(H10), C11(H11), C12(H12), C13(H13),
 C18(H18), C19(H19), C20(H20), C21(H21), C22(H22), C23(H23), C24(H24)
;
_smtbx_masks_special_details
;
A solvent mask was calculated and 310 electrons were 
found in a volume of 924\%A^3^ in 1 void per unit cell. 
This is consistent with the presence of 
2[CH2Cl2] per Asymmetric Unit 
which account for 336 electrons 
per unit cell.
;
_smtbx_masks_void_probe_radius 1.2
_smtbx_masks_void_truncation_radius 1.2
_olex2_submission_special_instructions 'No special instructions were received'
_oxdiff_exptl_absorpt_empirical_details
;
Empirical correction (ABSPACK) includes:
- Absorption correction using spherical harmonics
- Frame scaling
;
_oxdiff_exptl_absorpt_empirical_full_max 2.796
_oxdiff_exptl_absorpt_empirical_full_min 0.264

loop_
_space_group_symop_operation_xyz
'x, y, z'
'-x, -y, z+1/2'
'x, -y, z+1/2'
'-x, y, z'
'x+1/2, y+1/2, z'
'-x+1/2, -y+1/2, z+1/2'
'x+1/2, -y+1/2, z+1/2'
'-x+1/2, y+1/2, z'

loop_
_atom_site_label
_atom_site_type_symbol
_atom_site_fract_x
_atom_site_fract_y
_atom_site_fract_z
_atom_site_U_iso_or_equiv
_atom_site_adp_type
_atom_site_occupancy
_atom_site_site_symmetry_order
_atom_site_calc_flag
_atom_site_refinement_flags_posn
_atom_site_refinement_flags_adp
_atom_site_refinement_flags_occupancy
_atom_site_disorder_assembly
_atom_site_disorder_group
N1 N 0.33000(14) 0.7161(3) 0.0406(5) 0.0241(9) Uani 1 1 d . . . . .
N2 N 0.45405(14) 0.6377(3) 0.6201(5) 0.0229(9) Uani 1 1 d . . . . .
C1 C 0.29865(16) 0.6632(3) -0.0334(6) 0.0216(10) Uani 1 1 d . . . . .
C2 C 0.45303(16) 0.5863(3) 0.8825(6) 0.0201(9) Uani 1 1 d . . . . .
C3 C 0.47753(17) 0.5669(3) 1.0187(6) 0.0221(10) Uani 1 1 d . . . . .
H3 H 0.461840 0.553817 1.109859 0.027 Uiso 1 1 calc R U . . .
C4 C 0.40975(16) 0.6285(3) 0.6114(6) 0.0222(10) Uani 1 1 d . . . . .
C5 C 0.23904(19) 0.5869(4) -0.2344(6) 0.0325(12) Uani 1 1 d . . . . .
H5 H 0.218125 0.560189 -0.301497 0.039 Uiso 1 1 calc R U . . .
C6 C 0.38859(16) 0.6517(3) 0.4657(6) 0.0219(10) Uani 1 1 d . . . . .
C7 C 0.32304(15) 0.6690(4) 0.3056(6) 0.0230(10) Uani 1 1 d . . . . .
H7 H 0.291492 0.667337 0.294098 0.028 Uiso 1 1 calc R U . . .
C8 C 0.33911(18) 0.7889(3) -0.0475(7) 0.0271(11) Uani 1 1 d . . . . .
C9 C 0.25678(17) 0.6659(4) -0.2720(6) 0.0295(12) Uani 1 1 d . . . . .
H9 H 0.248555 0.694232 -0.364323 0.035 Uiso 1 1 calc R U . . .
C10 C 0.38560(18) 0.5956(4) 0.7367(6) 0.0250(10) Uani 1 1 d . . . . .
H10 H 0.354291 0.586700 0.727924 0.030 Uiso 1 1 calc R U . . .
C11 C 0.3197(2) 0.8534(4) -0.2922(7) 0.0342(13) Uani 1 1 d . . . . .
H11 H 0.303897 0.850688 -0.385816 0.041 Uiso 1 1 calc R U . . .
C12 C 0.39605(17) 0.6995(4) 0.2035(6) 0.0251(10) Uani 1 1 d . . . . .
H12 H 0.414456 0.718009 0.121438 0.030 Uiso 1 1 calc R U . . .
C13 C 0.25045(18) 0.5426(4) -0.0989(7) 0.0296(12) Uani 1 1 d . . . . .
H13 H 0.237160 0.486924 -0.075907 0.036 Uiso 1 1 calc R U . . .
C14 C 0.34897(16) 0.6940(4) 0.1855(6) 0.0237(10) Uani 1 1 d . . . . .
C15 C 0.47575(16) 0.6153(3) 0.7475(5) 0.0205(10) Uani 1 1 d . . . . .
C16 C 0.28764(17) 0.7059(3) -0.1730(6) 0.0244(11) Uani 1 1 d . . . . .
C17 C 0.31425(18) 0.7853(4) -0.1803(6) 0.0264(11) Uani 1 1 d . . . . .
C18 C 0.41450(16) 0.6779(3) 0.3411(6) 0.0223(10) Uani 1 1 d . . . . .
H18 H 0.446036 0.680681 0.352293 0.027 Uiso 1 1 calc R U . . .
C19 C 0.36751(19) 0.8612(4) -0.0155(7) 0.0303(11) Uani 1 1 d . . . . .
H19 H 0.383317 0.864535 0.077943 0.036 Uiso 1 1 calc R U . . .
C20 C 0.28146(17) 0.5803(4) 0.0027(6) 0.0267(11) Uani 1 1 d . . . . .
H20 H 0.290292 0.550159 0.092624 0.032 Uiso 1 1 calc R U . . .
C21 C 0.3716(2) 0.9257(4) -0.1219(8) 0.0395(14) Uani 1 1 d . . . . .
H21 H 0.390786 0.974755 -0.103392 0.047 Uiso 1 1 calc R U . . .
C22 C 0.34226(17) 0.6456(4) 0.4471(6) 0.0255(11) Uani 1 1 d . . . . .
H22 H 0.323917 0.625853 0.528561 0.031 Uiso 1 1 calc R U . . .
C23 C 0.3472(2) 0.9207(4) -0.2627(8) 0.0397(15) Uani 1 1 d . . . . .
H23 H 0.350851 0.966339 -0.336212 0.048 Uiso 1 1 calc R U . . .
C24 C 0.40657(18) 0.5763(3) 0.8711(6) 0.0229(10) Uani 1 1 d . . . . .
H24 H 0.389758 0.556258 0.956070 0.027 Uiso 1 1 calc R U . . .

loop_
_atom_site_aniso_label
_atom_site_aniso_U_11
_atom_site_aniso_U_22
_atom_site_aniso_U_33
_atom_site_aniso_U_23
_atom_site_aniso_U_13
_atom_site_aniso_U_12
N1 0.027(2) 0.039(2) 0.006(2) -0.0003(17) 0.0004(17) 0.0035(17)
N2 0.0224(19) 0.038(2) 0.0083(19) -0.0001(17) -0.0001(16) 0.0017(17)
C1 0.022(2) 0.034(2) 0.008(2) -0.001(2) 0.0010(18) 0.0028(18)
C2 0.025(2) 0.029(2) 0.006(2) -0.0025(17) 0.0051(19) 0.0023(18)
C3 0.031(2) 0.030(2) 0.006(2) -0.0008(18) 0.001(2) 0.0009(19)
C4 0.024(2) 0.032(2) 0.010(2) -0.0047(19) 0.002(2) 0.0040(19)
C5 0.030(3) 0.051(3) 0.016(3) -0.010(2) 0.002(2) 0.006(2)
C6 0.023(2) 0.034(2) 0.008(2) -0.0026(19) 0.009(2) 0.0012(19)
C7 0.018(2) 0.043(3) 0.008(2) 0.002(2) -0.0034(18) 0.0017(19)
C8 0.031(2) 0.030(2) 0.021(3) 0.001(2) 0.002(2) 0.0043(19)
C9 0.027(2) 0.054(3) 0.007(2) -0.002(2) -0.003(2) 0.009(2)
C10 0.027(2) 0.041(3) 0.007(2) 0.002(2) -0.0008(19) 0.003(2)
C11 0.038(3) 0.046(3) 0.019(3) 0.006(3) 0.002(2) 0.010(2)
C12 0.026(2) 0.043(3) 0.007(2) 0.004(2) 0.004(2) 0.002(2)
C13 0.027(2) 0.042(3) 0.019(3) -0.006(2) 0.003(2) 0.000(2)
C14 0.025(2) 0.038(2) 0.008(2) 0.0052(19) -0.0019(19) 0.005(2)
C15 0.029(3) 0.028(2) 0.004(2) 0.0042(18) -0.0025(19) 0.0011(18)
C16 0.022(2) 0.038(2) 0.012(2) 0.001(2) -0.0015(19) 0.0120(19)
C17 0.028(2) 0.041(3) 0.010(2) 0.002(2) 0.001(2) 0.008(2)
C18 0.019(2) 0.038(2) 0.010(2) 0.001(2) -0.0035(18) -0.0027(19)
C19 0.034(3) 0.038(3) 0.019(3) -0.002(2) 0.001(2) 0.002(2)
C20 0.028(2) 0.041(3) 0.010(3) 0.000(2) 0.003(2) 0.003(2)
C21 0.048(3) 0.037(3) 0.034(4) 0.004(3) 0.007(3) 0.003(2)
C22 0.024(2) 0.045(3) 0.008(2) 0.000(2) 0.0040(19) 0.000(2)
C23 0.046(3) 0.044(3) 0.029(4) 0.011(3) 0.003(3) 0.012(2)
C24 0.030(2) 0.033(2) 0.005(2) 0.0008(18) 0.0062(19) 0.000(2)

loop_
_atom_type_symbol
_atom_type_description
_atom_type_scat_dispersion_real
_atom_type_scat_dispersion_imag
_atom_type_scat_source
C C 0.0181 0.0091 'International Tables Vol C Tables 4.2.6.8 and 6.1.1.4'
Cl Cl 0.3639 0.7018 'International Tables Vol C Tables 4.2.6.8 and 6.1.1.4'
H H 0.0000 0.0000 'International Tables Vol C Tables 4.2.6.8 and 6.1.1.4'
N N 0.0311 0.0180 'International Tables Vol C Tables 4.2.6.8 and 6.1.1.4'

loop_
_geom_angle_atom_site_label_1
_geom_angle_atom_site_label_2
_geom_angle_atom_site_label_3
_geom_angle
_geom_angle_site_symmetry_1
_geom_angle_site_symmetry_3
_geom_angle_publ_flag
C1 N1 C14 123.3(5) . . ?
C8 N1 C1 109.1(4) . . ?
C8 N1 C14 127.5(5) . . ?
C4 N2 C15 120.2(4) . . ?
N1 C1 C16 107.5(4) . . ?
C20 C1 N1 131.1(5) . . ?
C20 C1 C16 121.2(5) . . ?
C3 C2 C15 120.7(4) . . ?
C24 C2 C3 123.0(5) . . ?
C24 C2 C15 116.3(5) . . ?
C2 C3 H3 119.6 . . ?
C3 C3 C2 120.7(3) 4_655 . ?
C3 C3 H3 119.6 4_655 . ?
N2 C4 C6 116.9(4) . . ?
N2 C4 C10 120.1(5) . . ?
C10 C4 C6 123.0(4) . . ?
C9 C5 H5 118.9 . . ?
C9 C5 C13 122.2(5) . . ?
C13 C5 H5 118.9 . . ?
C18 C6 C4 120.7(4) . . ?
C18 C6 C22 118.5(5) . . ?
C22 C6 C4 120.8(4) . . ?
C14 C7 H7 119.4 . . ?
C14 C7 C22 121.2(4) . . ?
C22 C7 H7 119.4 . . ?
N1 C8 C17 109.8(5) . . ?
N1 C8 C19 128.8(5) . . ?
C17 C8 C19 121.4(5) . . ?
C5 C9 H9 120.4 . . ?
C5 C9 C16 119.1(5) . . ?
C16 C9 H9 120.4 . . ?
C4 C10 H10 119.5 . . ?
C24 C10 C4 121.0(5) . . ?
C24 C10 H10 119.5 . . ?
C17 C11 H11 120.6 . . ?
C23 C11 H11 120.6 . . ?
C23 C11 C17 118.8(6) . . ?
C14 C12 H12 120.5 . . ?
C18 C12 H12 120.5 . . ?
C18 C12 C14 119.0(5) . . ?
C5 C13 H13 119.9 . . ?
C20 C13 C5 120.3(5) . . ?
C20 C13 H13 119.9 . . ?
C7 C14 N1 121.8(4) . . ?
C7 C14 C12 119.6(5) . . ?
C12 C14 N1 118.6(4) . . ?
N2 C15 C2 122.6(4) . . ?
N2 C15 C15 119.1(3) . 4_655 ?
C2 C15 C15 118.3(3) . 4_655 ?
C1 C16 C17 106.6(5) . . ?
C9 C16 C1 119.5(5) . . ?
C9 C16 C17 133.9(5) . . ?
C8 C17 C11 119.4(5) . . ?
C8 C17 C16 106.9(5) . . ?
C11 C17 C16 133.6(5) . . ?
C6 C18 H18 118.8 . . ?
C12 C18 C6 122.4(4) . . ?
C12 C18 H18 118.8 . . ?
C8 C19 H19 120.9 . . ?
C21 C19 C8 118.2(6) . . ?
C21 C19 H19 120.9 . . ?
C1 C20 C13 117.6(5) . . ?
C1 C20 H20 121.2 . . ?
C13 C20 H20 121.2 . . ?
C19 C21 H21 119.7 . . ?
C19 C21 C23 120.7(6) . . ?
C23 C21 H21 119.7 . . ?
C6 C22 C7 119.2(5) . . ?
C6 C22 H22 120.4 . . ?
C7 C22 H22 120.4 . . ?
C11 C23 C21 121.4(6) . . ?
C11 C23 H23 119.3 . . ?
C21 C23 H23 119.3 . . ?
C2 C24 H24 120.2 . . ?
C10 C24 C2 119.5(5) . . ?
C10 C24 H24 120.2 . . ?

loop_
_geom_bond_atom_site_label_1
_geom_bond_atom_site_label_2
_geom_bond_distance
_geom_bond_site_symmetry_2
_geom_bond_publ_flag
N1 C1 1.393(7) . ?
N1 C8 1.371(7) . ?
N1 C14 1.434(6) . ?
N2 C4 1.336(6) . ?
N2 C15 1.338(6) . ?
C1 C16 1.425(7) . ?
C1 C20 1.388(7) . ?
C2 C3 1.435(7) . ?
C2 C15 1.437(6) . ?
C2 C24 1.403(7) . ?
C3 C3 1.345(10) 4_655 ?
C3 H3 0.9500 . ?
C4 C6 1.472(7) . ?
C4 C10 1.408(7) . ?
C5 H5 0.9500 . ?
C5 C9 1.344(9) . ?
C5 C13 1.409(8) . ?
C6 C18 1.399(7) . ?
C6 C22 1.399(7) . ?
C7 H7 0.9500 . ?
C7 C14 1.364(7) . ?
C7 C22 1.416(7) . ?
C8 C17 1.386(8) . ?
C8 C19 1.411(8) . ?
C9 H9 0.9500 . ?
C9 C16 1.405(8) . ?
C10 H10 0.9500 . ?
C10 C24 1.370(7) . ?
C11 H11 0.9500 . ?
C11 C17 1.431(8) . ?
C11 C23 1.333(10) . ?
C12 H12 0.9500 . ?
C12 C14 1.421(7) . ?
C12 C18 1.369(7) . ?
C13 H13 0.9500 . ?
C13 C20 1.408(8) . ?
C15 C15 1.451(10) 4_655 ?
C16 C17 1.441(8) . ?
C18 H18 0.9500 . ?
C19 H19 0.9500 . ?
C19 C21 1.356(8) . ?
C20 H20 0.9500 . ?
C21 H21 0.9500 . ?
C21 C23 1.439(10) . ?
C22 H22 0.9500 . ?
C23 H23 0.9500 . ?
C24 H24 0.9500 . ?

loop_
_geom_torsion_atom_site_label_1
_geom_torsion_atom_site_label_2
_geom_torsion_atom_site_label_3
_geom_torsion_atom_site_label_4
_geom_torsion
_geom_torsion_site_symmetry_1
_geom_torsion_site_symmetry_2
_geom_torsion_site_symmetry_3
_geom_torsion_site_symmetry_4
_geom_torsion_publ_flag
N1 C1 C16 C9 179.3(4) . . . . ?
N1 C1 C16 C17 1.0(5) . . . . ?
N1 C1 C20 C13 -178.4(5) . . . . ?
N1 C8 C17 C11 -177.8(5) . . . . ?
N1 C8 C17 C16 0.8(6) . . . . ?
N1 C8 C19 C21 179.3(5) . . . . ?
N2 C4 C6 C18 3.1(7) . . . . ?
N2 C4 C6 C22 -178.9(5) . . . . ?
N2 C4 C10 C24 2.9(8) . . . . ?
C1 N1 C8 C17 -0.2(6) . . . . ?
C1 N1 C8 C19 177.6(5) . . . . ?
C1 N1 C14 C7 -48.7(7) . . . . ?
C1 N1 C14 C12 132.1(5) . . . . ?
C1 C16 C17 C8 -1.1(6) . . . . ?
C1 C16 C17 C11 177.2(6) . . . . ?
C3 C2 C15 N2 -177.1(5) . . . . ?
C3 C2 C15 C15 6.4(5) . . . 4_655 ?
C3 C2 C24 C10 -179.5(5) . . . . ?
C4 N2 C15 C2 -4.2(7) . . . . ?
C4 N2 C15 C15 172.2(3) . . . 4_655 ?
C4 C6 C18 C12 179.6(5) . . . . ?
C4 C6 C22 C7 179.6(5) . . . . ?
C4 C10 C24 C2 -2.3(8) . . . . ?
C5 C9 C16 C1 -1.6(7) . . . . ?
C5 C9 C16 C17 176.2(6) . . . . ?
C5 C13 C20 C1 2.3(7) . . . . ?
C6 C4 C10 C24 -178.8(5) . . . . ?
C8 N1 C1 C16 -0.5(5) . . . . ?
C8 N1 C1 C20 174.3(5) . . . . ?
C8 N1 C14 C7 132.0(6) . . . . ?
C8 N1 C14 C12 -47.2(8) . . . . ?
C8 C19 C21 C23 0.6(9) . . . . ?
C9 C5 C13 C20 -0.2(8) . . . . ?
C9 C16 C17 C8 -179.0(5) . . . . ?
C9 C16 C17 C11 -0.7(10) . . . . ?
C10 C4 C6 C18 -175.2(5) . . . . ?
C10 C4 C6 C22 2.8(8) . . . . ?
C13 C5 C9 C16 -0.2(8) . . . . ?
C14 N1 C1 C16 -179.9(4) . . . . ?
C14 N1 C1 C20 -5.1(8) . . . . ?
C14 N1 C8 C17 179.2(5) . . . . ?
C14 N1 C8 C19 -3.0(9) . . . . ?
C14 C7 C22 C6 2.7(8) . . . . ?
C14 C12 C18 C6 -1.1(8) . . . . ?
C15 N2 C4 C6 -178.0(5) . . . . ?
C15 N2 C4 C10 0.4(7) . . . . ?
C15 C2 C3 C3 -6.6(6) . . . 4_655 ?
C15 C2 C24 C10 -1.2(7) . . . . ?
C16 C1 C20 C13 -4.1(7) . . . . ?
C17 C8 C19 C21 -3.1(8) . . . . ?
C17 C11 C23 C21 0.4(9) . . . . ?
C18 C6 C22 C7 -2.4(8) . . . . ?
C18 C12 C14 N1 -179.5(5) . . . . ?
C18 C12 C14 C7 1.3(8) . . . . ?
C19 C8 C17 C11 4.2(8) . . . . ?
C19 C8 C17 C16 -177.2(5) . . . . ?
C19 C21 C23 C11 0.7(10) . . . . ?
C20 C1 C16 C9 3.8(7) . . . . ?
C20 C1 C16 C17 -174.5(4) . . . . ?
C22 C6 C18 C12 1.6(8) . . . . ?
C22 C7 C14 N1 178.7(5) . . . . ?
C22 C7 C14 C12 -2.2(8) . . . . ?
C23 C11 C17 C8 -2.8(8) . . . . ?
C23 C11 C17 C16 179.1(6) . . . . ?
C24 C2 C3 C3 171.7(3) . . . 4_655 ?
C24 C2 C15 N2 4.5(7) . . . . ?
C24 C2 C15 C15 -171.9(3) . . . 4_655 ?

loop_
_smtbx_masks_void_nr
_smtbx_masks_void_average_x
_smtbx_masks_void_average_y
_smtbx_masks_void_average_z
_smtbx_masks_void_volume
_smtbx_masks_void_count_electrons
_smtbx_masks_void_content
1 0.000 0.500 -0.260 461.5 155.1 '4 CH2Cl2'
2 0.500 0.000 -0.285 461.5 155.1 '4 CH2Cl2'
